data_2227693
loop_
_publ_author_name
'Yoshinari, Nobuto'
'Kitani, Naoki'
'Konno, Takumi'

_publ_section_title
;
 <i>cis</i>-Dichloridobis(2-phenylpyridine-\k<i>N</i>)platinum(II)
;
_journal_coeditor_code IS2622
_journal_issue 11
_journal_name_full 'Acta Crystallographica Section E'
_journal_page_first m1499
_journal_paper_doi 10.1107/S160053681004393X
_journal_volume 66
_journal_year 2010
_chemical_formula_iupac '[Pt Cl2 (C11 H9 N)2]'
_chemical_formula_moiety 'C22 H18 Cl2 N2 Pt'
_chemical_formula_sum 'C22 H18 Cl2 N2 Pt'
_chemical_formula_weight 576.37
_chemical_name_systematic
;
<i>cis</i>-Dichloridobis(2-phenylpyridine-\k<i>N</i>)platinum(II)
;
_space_group_IT_number 9
_symmetry_cell_setting monoclinic
_symmetry_space_group_name_Hall 'C -2yc'
_symmetry_space_group_name_H-M 'C 1 c 1'
_atom_sites_solution_hydrogens geom
_atom_sites_solution_primary direct
_atom_sites_solution_secondary difmap
_audit_creation_method SHELXL-97
_cell_angle_alpha 90.00
_cell_angle_beta 96.014(7)
_cell_angle_gamma 90.00
_cell_formula_units_Z 4
_cell_length_a 7.6457(8)
_cell_length_b 18.0712(19)
_cell_length_c 14.9876(12)
_cell_measurement_reflns_used 7887
_cell_measurement_temperature 200(2)
_cell_measurement_theta_max 27.43
_cell_measurement_theta_min 3.09
_cell_volume 2059.4(3)
_computing_cell_refinement 'PROCESS-AUTO (Rigaku, 1998)'
_computing_data_collection 'PROCESS-AUTO (Rigaku, 1998)'
_computing_data_reduction 'CrystalStructure (Rigaku/MSC, 2004)'
_computing_molecular_graphics 'Mercury (Macrae <i>et al.</i>, 2006) and ORTEP-3 (Farrugia, 1997)'
_computing_publication_material '<i>publCIF</i> (Westrip, 2010)'
_computing_structure_refinement 'SHELXL97 (Sheldrick, 2008)'
_computing_structure_solution 'SHELXS97 (Sheldrick, 2008)'
_diffrn_ambient_temperature 200(2)
_diffrn_detector_area_resol_mean 10.000
_diffrn_measured_fraction_theta_full 0.997
_diffrn_measured_fraction_theta_max 0.997
_diffrn_measurement_device_type 'Rigaku R-AXIS RAPID'
_diffrn_measurement_method \w
_diffrn_radiation_type MoK\a
_diffrn_radiation_wavelength 0.71075
_diffrn_reflns_av_R_equivalents 0.0458
_diffrn_reflns_av_sigmaI/netI 0.0789
_diffrn_reflns_limit_h_max 9
_diffrn_reflns_limit_h_min -9
_diffrn_reflns_limit_k_max 23
_diffrn_reflns_limit_k_min -23
_diffrn_reflns_limit_l_max 19
_diffrn_reflns_limit_l_min -17
_diffrn_reflns_number 9783
_diffrn_reflns_theta_full 27.43
_diffrn_reflns_theta_max 27.43
_diffrn_reflns_theta_min 3.09
_diffrn_standards_number 0
_exptl_absorpt_coefficient_mu 7.082
_exptl_absorpt_correction_T_max 0.494
_exptl_absorpt_correction_T_min 0.329
_exptl_absorpt_correction_type multi-scan
_exptl_absorpt_process_details '(<i>ABSCOR</i>; Higashi, 1995)'
_exptl_crystal_colour yellow
_exptl_crystal_density_diffrn 1.859
_exptl_crystal_density_method 'not measured'
_exptl_crystal_description needle
_exptl_crystal_F_000 1104
_exptl_crystal_size_max 0.30
_exptl_crystal_size_mid 0.05
_exptl_crystal_size_min 0.03
_refine_diff_density_max 1.712
_refine_diff_density_min -1.438
_refine_ls_abs_structure_details 'Flack (1983), 2143 Friedel pairs'
_refine_ls_abs_structure_Flack 0.010(10)
_refine_ls_extinction_method none
_refine_ls_goodness_of_fit_ref 1.040
_refine_ls_hydrogen_treatment constr
_refine_ls_matrix_type full
_refine_ls_number_parameters 244
_refine_ls_number_reflns 4488
_refine_ls_number_restraints 2
_refine_ls_restrained_S_all 1.040
_refine_ls_R_factor_all 0.0528
_refine_ls_R_factor_gt 0.0390
_refine_ls_shift/su_max 0.000
_refine_ls_shift/su_mean 0.000
_refine_ls_structure_factor_coef Fsqd
_refine_ls_weighting_details 'calc w=1/[\s^2^(Fo^2^)+(0.0331P)^2^+0.0000P] where P=(Fo^2^+2Fc^2^)/3'
_refine_ls_weighting_scheme calc
_refine_ls_wR_factor_gt 0.0728
_refine_ls_wR_factor_ref 0.0758
_reflns_number_gt 3862
_reflns_number_total 4488
_reflns_threshold_expression I>2sigma(I)
_cod_data_source_file is2622.cif
_cod_data_source_block I
_cod_original_sg_symbol_H-M 'C c'
_cod_database_code 2227693
_cod_database_fobs_code 2227693

loop_
_symmetry_equiv_pos_as_xyz
'x, y, z'
'x, -y, z+1/2'
'x+1/2, y+1/2, z'
'x+1/2, -y+1/2, z+1/2'

loop_
_atom_site_type_symbol
_atom_site_label
_atom_site_fract_x
_atom_site_fract_y
_atom_site_fract_z
_atom_site_U_iso_or_equiv
_atom_site_adp_type
_atom_site_calc_flag
_atom_site_refinement_flags
_atom_site_occupancy
_atom_site_disorder_assembly
_atom_site_disorder_group
Pt Pt1 0.74923(3) 0.137846(14) 0.68733(3) 0.01865(8) Uani d . 1 . .
Cl Cl1 0.6380(6) 0.14739(18) 0.8241(2) 0.0380(9) Uani d . 1 . .
Cl Cl2 0.9250(3) 0.03890(12) 0.73490(14) 0.0347(5) Uani d . 1 . .
N N1 0.6118(9) 0.2302(4) 0.6440(4) 0.0241(16) Uani d . 1 . .
C C1 0.6562(11) 0.2917(5) 0.6883(6) 0.027(2) Uani d . 1 . .
H H1 0.7275 0.2878 0.7440 0.033 Uiso calc R 1 . .
C C2 0.6038(13) 0.3623(5) 0.6577(7) 0.036(2) Uani d . 1 . .
H H2 0.6377 0.4053 0.6916 0.044 Uiso calc R 1 . .
C C3 0.5000(13) 0.3672(6) 0.5756(8) 0.040(3) Uani d . 1 . .
H H3 0.4642 0.4140 0.5513 0.049 Uiso calc R 1 . .
C C4 0.4511(12) 0.3037(5) 0.5310(6) 0.033(2) Uani d . 1 . .
H H4 0.3808 0.3061 0.4749 0.039 Uiso calc R 1 . .
C C5 0.5031(11) 0.2352(5) 0.5670(5) 0.0252(19) Uani d . 1 . .
C C6 0.4362(13) 0.1654(5) 0.5187(6) 0.032(2) Uani d . 1 . .
C C7 0.4466(13) 0.1573(6) 0.4288(6) 0.040(3) Uani d . 1 . .
H H7 0.4962 0.1954 0.3957 0.047 Uiso calc R 1 . .
C C8 0.3829(14) 0.0917(7) 0.3855(7) 0.049(3) Uani d . 1 . .
H H8 0.3868 0.0860 0.3228 0.059 Uiso calc R 1 . .
C C9 0.3158(14) 0.0368(6) 0.4340(8) 0.053(3) Uani d . 1 . .
H H9 0.2755 -0.0074 0.4042 0.064 Uiso calc R 1 . .
C C10 0.3043(13) 0.0433(6) 0.5251(8) 0.046(3) Uani d . 1 . .
H H10 0.2548 0.0052 0.5582 0.055 Uiso calc R 1 . .
C C11 0.3698(12) 0.1092(5) 0.5664(6) 0.032(2) Uani d . 1 . .
H H11 0.3677 0.1148 0.6293 0.039 Uiso calc R 1 . .
N N2 0.8432(15) 0.1270(4) 0.5656(7) 0.017(2) Uani d . 1 . .
C C12 0.7948(10) 0.0630(4) 0.5202(5) 0.0176(17) Uani d . 1 . .
H H12 0.7352 0.0254 0.5493 0.021 Uiso calc R 1 . .
C C13 0.8316(11) 0.0526(5) 0.4328(5) 0.025(2) Uani d . 1 . .
H H13 0.7997 0.0076 0.4025 0.030 Uiso calc R 1 . .
C C14 0.9150(11) 0.1079(5) 0.3899(5) 0.025(2) Uani d . 1 . .
H H14 0.9378 0.1022 0.3292 0.030 Uiso calc R 1 . .
C C15 0.9638(11) 0.1707(5) 0.4360(5) 0.0244(19) Uani d . 1 . .
H H15 1.0212 0.2091 0.4069 0.029 Uiso calc R 1 . .
C C16 0.9313(10) 0.1798(5) 0.5246(5) 0.0161(17) Uani d . 1 . .
C C17 0.9946(11) 0.2464(5) 0.5768(5) 0.0215(18) Uani d . 1 . .
C C18 0.9717(11) 0.3163(5) 0.5396(6) 0.030(2) Uani d . 1 . .
H H18 0.9115 0.3221 0.4812 0.036 Uiso calc R 1 . .
C C19 1.0357(14) 0.3774(6) 0.5868(9) 0.050(3) Uani d . 1 . .
H H19 1.0216 0.4253 0.5607 0.060 Uiso calc R 1 . .
C C20 1.1213(15) 0.3692(6) 0.6731(9) 0.052(3) Uani d . 1 . .
H H20 1.1631 0.4116 0.7063 0.063 Uiso calc R 1 . .
C C21 1.1455(12) 0.2999(6) 0.7105(6) 0.040(3) Uani d . 1 . .
H H21 1.2048 0.2947 0.7691 0.048 Uiso calc R 1 . .
C C22 1.0845(11) 0.2382(5) 0.6636(5) 0.0249(19) Uani d . 1 . .
H H22 1.1025 0.1903 0.6892 0.030 Uiso calc R 1 . .

loop_
_atom_site_aniso_label
_atom_site_aniso_U_11
_atom_site_aniso_U_22
_atom_site_aniso_U_33
_atom_site_aniso_U_12
_atom_site_aniso_U_13
_atom_site_aniso_U_23
Pt1 0.02321(15) 0.01661(13) 0.01658(13) 0.0010(4) 0.00416(8) 0.0011(3)
Cl1 0.054(2) 0.044(2) 0.0187(15) 0.0007(18) 0.0153(13) 0.0000(13)
Cl2 0.0444(15) 0.0290(13) 0.0301(12) 0.0094(11) 0.0017(9) 0.0108(9)
N1 0.018(4) 0.029(4) 0.026(4) 0.006(3) 0.004(3) 0.000(3)
C1 0.021(5) 0.026(5) 0.037(5) 0.003(4) 0.011(4) -0.004(4)
C2 0.033(6) 0.026(5) 0.052(6) 0.008(5) 0.014(4) 0.000(4)
C3 0.028(6) 0.025(6) 0.070(7) 0.015(5) 0.016(5) 0.004(5)
C4 0.023(5) 0.039(6) 0.036(5) 0.005(5) 0.006(4) 0.014(4)
C5 0.021(5) 0.026(5) 0.031(5) -0.001(4) 0.013(3) 0.006(4)
C6 0.040(6) 0.027(5) 0.027(5) 0.011(4) 0.000(4) 0.003(4)
C7 0.026(5) 0.063(8) 0.029(5) 0.014(5) 0.000(4) -0.001(4)
C8 0.041(7) 0.050(7) 0.052(6) 0.022(6) -0.019(5) -0.015(6)
C9 0.031(6) 0.037(7) 0.085(9) 0.011(5) -0.021(6) -0.019(6)
C10 0.028(6) 0.041(7) 0.067(8) 0.012(5) -0.007(5) 0.004(5)
C11 0.035(6) 0.021(5) 0.042(6) 0.002(4) 0.006(4) -0.015(4)
N2 0.021(5) 0.004(4) 0.026(6) 0.006(3) -0.001(4) 0.002(3)
C12 0.018(4) 0.007(4) 0.028(4) 0.000(3) 0.002(3) -0.005(3)
C13 0.024(5) 0.024(5) 0.028(5) 0.009(4) 0.003(3) -0.008(3)
C14 0.027(5) 0.036(5) 0.013(4) 0.008(4) 0.001(3) -0.002(3)
C15 0.024(5) 0.025(5) 0.024(5) 0.009(4) 0.002(3) 0.007(4)
C16 0.014(4) 0.018(5) 0.017(4) -0.001(4) 0.005(3) 0.006(3)
C17 0.020(5) 0.020(5) 0.026(4) -0.002(4) 0.008(3) 0.002(3)
C18 0.024(5) 0.021(5) 0.045(5) 0.001(4) 0.007(4) 0.004(4)
C19 0.029(6) 0.025(6) 0.098(10) -0.004(5) 0.018(6) 0.007(5)
C20 0.035(6) 0.038(7) 0.086(9) -0.020(6) 0.019(6) -0.031(6)
C21 0.032(6) 0.058(8) 0.032(5) -0.012(5) 0.013(4) -0.022(5)
C22 0.031(5) 0.018(5) 0.026(5) -0.001(4) 0.009(3) -0.010(3)

loop_
_atom_type_symbol
_atom_type_description
_atom_type_scat_dispersion_real
_atom_type_scat_dispersion_imag
_atom_type_scat_source
C C 0.0033 0.0016 'International Tables Vol C Tables 4.2.6.8 and 6.1.1.4'
H H 0.0000 0.0000 'International Tables Vol C Tables 4.2.6.8 and 6.1.1.4'
N N 0.0061 0.0033 'International Tables Vol C Tables 4.2.6.8 and 6.1.1.4'
Pt Pt -1.7033 8.3905 'International Tables Vol C Tables 4.2.6.8 and 6.1.1.4'
Cl Cl 0.1484 0.1585 'International Tables Vol C Tables 4.2.6.8 and 6.1.1.4'

loop_
_geom_angle_atom_site_label_1
_geom_angle_atom_site_label_2
_geom_angle_atom_site_label_3
_geom_angle_site_symmetry_1
_geom_angle_site_symmetry_3
_geom_angle
_geom_angle_publ_flag
N2 Pt1 N1 . . 90.7(3) ?
N2 Pt1 Cl2 . . 87.3(3) ?
N1 Pt1 Cl2 . . 175.3(2) ?
N2 Pt1 Cl1 . . 178.4(3) ?
N1 Pt1 Cl1 . . 89.8(2) ?
Cl2 Pt1 Cl1 . . 92.32(11) ?
C1 N1 C5 . . 118.4(8) ?
C1 N1 Pt1 . . 115.5(6) ?
C5 N1 Pt1 . . 125.2(6) ?
N1 C1 C2 . . 123.5(9) ?
N1 C1 H1 . . 118.3 ?
C2 C1 H1 . . 118.3 ?
C3 C2 C1 . . 117.6(10) ?
C3 C2 H2 . . 121.2 ?
C1 C2 H2 . . 121.2 ?
C4 C3 C2 . . 118.8(9) ?
C4 C3 H3 . . 120.6 ?
C2 C3 H3 . . 120.6 ?
C3 C4 C5 . . 120.5(9) ?
C3 C4 H4 . . 119.8 ?
C5 C4 H4 . . 119.8 ?
N1 C5 C4 . . 121.0(8) ?
N1 C5 C6 . . 119.9(8) ?
C4 C5 C6 . . 119.1(8) ?
C7 C6 C11 . . 119.9(9) ?
C7 C6 C5 . . 120.6(9) ?
C11 C6 C5 . . 119.6(8) ?
C6 C7 C8 . . 119.3(10) ?
C6 C7 H7 . . 120.3 ?
C8 C7 H7 . . 120.3 ?
C9 C8 C7 . . 119.9(10) ?
C9 C8 H8 . . 120.1 ?
C7 C8 H8 . . 120.1 ?
C8 C9 C10 . . 122.1(10) ?
C8 C9 H9 . . 118.9 ?
C10 C9 H9 . . 118.9 ?
C9 C10 C11 . . 116.7(11) ?
C9 C10 H10 . . 121.7 ?
C11 C10 H10 . . 121.7 ?
C6 C11 C10 . . 122.1(9) ?
C6 C11 H11 . . 118.9 ?
C10 C11 H11 . . 118.9 ?
C16 N2 C12 . . 119.4(9) ?
C16 N2 Pt1 . . 125.3(7) ?
C12 N2 Pt1 . . 115.0(7) ?
N2 C12 C13 . . 120.9(8) ?
N2 C12 H12 . . 119.5 ?
C13 C12 H12 . . 119.5 ?
C12 C13 C14 . . 119.5(8) ?
C12 C13 H13 . . 120.2 ?
C14 C13 H13 . . 120.2 ?
C15 C14 C13 . . 118.9(8) ?
C15 C14 H14 . . 120.5 ?
C13 C14 H14 . . 120.5 ?
C14 C15 C16 . . 121.2(8) ?
C14 C15 H15 . . 119.4 ?
C16 C15 H15 . . 119.4 ?
N2 C16 C15 . . 120.0(9) ?
N2 C16 C17 . . 118.8(8) ?
C15 C16 C17 . . 121.2(8) ?
C18 C17 C22 . . 119.7(8) ?
C18 C17 C16 . . 120.4(7) ?
C22 C17 C16 . . 119.8(7) ?
C19 C18 C17 . . 120.2(9) ?
C19 C18 H18 . . 119.9 ?
C17 C18 H18 . . 119.9 ?
C18 C19 C20 . . 119.9(10) ?
C18 C19 H19 . . 120.0 ?
C20 C19 H19 . . 120.0 ?
C21 C20 C19 . . 120.3(10) ?
C21 C20 H20 . . 119.8 ?
C19 C20 H20 . . 119.8 ?
C22 C21 C20 . . 120.4(9) ?
C22 C21 H21 . . 119.8 ?
C20 C21 H21 . . 119.8 ?
C21 C22 C17 . . 119.5(9) ?
C21 C22 H22 . . 120.3 ?
C17 C22 H22 . . 120.3 ?

loop_
_geom_bond_atom_site_label_1
_geom_bond_atom_site_label_2
_geom_bond_site_symmetry_2
_geom_bond_distance
_geom_bond_publ_flag
Pt1 N2 . 2.039(10) ?
Pt1 N1 . 2.041(7) ?
Pt1 Cl2 . 2.304(2) ?
Pt1 Cl1 . 2.306(4) ?
N1 C1 . 1.321(11) ?
N1 C5 . 1.353(10) ?
C1 C2 . 1.400(12) ?
C1 H1 . 0.9500 ?
C2 C3 . 1.396(15) ?
C2 H2 . 0.9500 ?
C3 C4 . 1.360(14) ?
C3 H3 . 0.9500 ?
C4 C5 . 1.392(12) ?
C4 H4 . 0.9500 ?
C5 C6 . 1.515(12) ?
C6 C7 . 1.366(13) ?
C6 C11 . 1.370(13) ?
C7 C8 . 1.413(15) ?
C7 H7 . 0.9500 ?
C8 C9 . 1.361(16) ?
C8 H8 . 0.9500 ?
C9 C10 . 1.383(15) ?
C9 H9 . 0.9500 ?
C10 C11 . 1.409(13) ?
C10 H10 . 0.9500 ?
C11 H11 . 0.9500 ?
N2 C16 . 1.352(11) ?
N2 C12 . 1.373(11) ?
C12 C13 . 1.381(11) ?
C12 H12 . 0.9500 ?
C13 C14 . 1.381(12) ?
C13 H13 . 0.9500 ?
C14 C15 . 1.361(12) ?
C14 H14 . 0.9500 ?
C15 C16 . 1.386(11) ?
C15 H15 . 0.9500 ?
C16 C17 . 1.489(11) ?
C17 C18 . 1.385(12) ?
C17 C22 . 1.414(11) ?
C18 C19 . 1.374(14) ?
C18 H18 . 0.9500 ?
C19 C20 . 1.396(16) ?
C19 H19 . 0.9500 ?
C20 C21 . 1.376(15) ?
C20 H20 . 0.9500 ?
C21 C22 . 1.374(12) ?
C21 H21 . 0.9500 ?
C22 H22 . 0.9500 ?

loop_
_geom_torsion_atom_site_label_1
_geom_torsion_atom_site_label_2
_geom_torsion_atom_site_label_3
_geom_torsion_atom_site_label_4
_geom_torsion_site_symmetry_1
_geom_torsion_site_symmetry_2
_geom_torsion_site_symmetry_3
_geom_torsion_site_symmetry_4
_geom_torsion
_geom_torsion_publ_flag
N2 Pt1 N1 C1 . . . . -118.5(6) ?
Cl1 Pt1 N1 C1 . . . . 63.0(6) ?
N2 Pt1 N1 C5 . . . . 50.4(7) ?
Cl1 Pt1 N1 C5 . . . . -128.1(7) ?
C5 N1 C1 C2 . . . . -3.3(12) ?
Pt1 N1 C1 C2 . . . . 166.4(7) ?
N1 C1 C2 C3 . . . . -0.3(13) ?
C1 C2 C3 C4 . . . . 1.8(14) ?
C2 C3 C4 C5 . . . . 0.3(14) ?
C1 N1 C5 C4 . . . . 5.5(12) ?
Pt1 N1 C5 C4 . . . . -163.1(6) ?
C1 N1 C5 C6 . . . . -174.5(8) ?
Pt1 N1 C5 C6 . . . . 16.9(11) ?
C3 C4 C5 N1 . . . . -4.0(13) ?
C3 C4 C5 C6 . . . . 175.9(8) ?
N1 C5 C6 C7 . . . . -130.7(9) ?
C4 C5 C6 C7 . . . . 49.3(12) ?
N1 C5 C6 C11 . . . . 47.3(12) ?
C4 C5 C6 C11 . . . . -132.7(9) ?
C11 C6 C7 C8 . . . . 2.1(14) ?
C5 C6 C7 C8 . . . . -179.9(8) ?
C6 C7 C8 C9 . . . . -1.5(14) ?
C7 C8 C9 C10 . . . . 1.2(16) ?
C8 C9 C10 C11 . . . . -1.5(15) ?
C7 C6 C11 C10 . . . . -2.5(15) ?
C5 C6 C11 C10 . . . . 179.5(8) ?
C9 C10 C11 C6 . . . . 2.1(14) ?
N1 Pt1 N2 C16 . . . . 55.4(9) ?
Cl2 Pt1 N2 C16 . . . . -120.4(9) ?
N1 Pt1 N2 C12 . . . . -117.8(7) ?
Cl2 Pt1 N2 C12 . . . . 66.4(7) ?
C16 N2 C12 C13 . . . . -1.4(14) ?
Pt1 N2 C12 C13 . . . . 172.2(6) ?
N2 C12 C13 C14 . . . . -1.3(13) ?
C12 C13 C14 C15 . . . . 2.0(12) ?
C13 C14 C15 C16 . . . . 0.0(12) ?
C12 N2 C16 C15 . . . . 3.4(14) ?
Pt1 N2 C16 C15 . . . . -169.5(7) ?
C12 N2 C16 C17 . . . . -175.5(8) ?
Pt1 N2 C16 C17 . . . . 11.5(13) ?
C14 C15 C16 N2 . . . . -2.8(13) ?
C14 C15 C16 C17 . . . . 176.2(8) ?
N2 C16 C17 C18 . . . . -135.0(9) ?
C15 C16 C17 C18 . . . . 46.0(11) ?
N2 C16 C17 C22 . . . . 47.4(12) ?
C15 C16 C17 C22 . . . . -131.6(8) ?
C22 C17 C18 C19 . . . . -0.1(13) ?
C16 C17 C18 C19 . . . . -177.7(8) ?
C17 C18 C19 C20 . . . . -1.1(14) ?
C18 C19 C20 C21 . . . . 1.5(16) ?
C19 C20 C21 C22 . . . . -0.5(15) ?
C20 C21 C22 C17 . . . . -0.7(13) ?
C18 C17 C22 C21 . . . . 1.1(12) ?
C16 C17 C22 C21 . . . . 178.7(8) ?
